data_1514312
loop_
_publ_author_name
'Semproni, Scott P.'
'Hojilla Atienza, Crisita Carmen'
'Chirik, Paul J.'

_publ_section_title
;
 Oxidative addition and C--H activation chemistry with a PNP
 pincer-ligated cobalt complex
;
_journal_issue 5
_journal_name_full 'Chemical Science'
_journal_page_first 1956
_journal_paper_doi 10.1039/c4sc00255e
_journal_volume 5
_journal_year 2014
_chemical_formula_sum 'C25 H51 Co N P3'
_chemical_formula_weight 517.51
_chemical_name_systematic
;
 ?
;
_space_group_IT_number 2
_symmetry_cell_setting triclinic
_symmetry_space_group_name_Hall '-P 1'
_symmetry_space_group_name_H-M 'P -1'
_atom_sites_solution_hydrogens geom
_atom_sites_solution_primary direct
_atom_sites_solution_secondary difmap
_audit_creation_method SHELXL-97
_cell_angle_alpha 95.298(2)
_cell_angle_beta 96.632(3)
_cell_angle_gamma 116.746(2)
_cell_formula_units_Z 2
_cell_length_a 10.0117(13)
_cell_length_b 10.3818(13)
_cell_length_c 15.817(2)
_cell_measurement_reflns_used 9935
_cell_measurement_temperature 100(2)
_cell_measurement_theta_max 27.52
_cell_measurement_theta_min 2.45
_cell_volume 1438.9(3)
_computing_cell_refinement 'Bruker SAINT'
_computing_data_collection 'Bruker APEX2'
_computing_data_reduction 'Bruker SAINT'
_computing_molecular_graphics 'ORTEP3 (Farraguia, 1994)'
_computing_structure_refinement 'SHELXL-97 (Sheldrick, 2008)'
_computing_structure_solution 'SIR92 (Giacavazzo, 1993)'
_diffrn_ambient_temperature 100(2)
_diffrn_measured_fraction_theta_full 0.992
_diffrn_measured_fraction_theta_max 0.992
_diffrn_measurement_device_type 'Bruker APEX II CCD'
_diffrn_measurement_method 'phi and omega scans'
_diffrn_radiation_monochromator graphite
_diffrn_radiation_source 'fine-focus sealed tube'
_diffrn_radiation_type MoK\a
_diffrn_radiation_wavelength 0.71073
_diffrn_reflns_av_R_equivalents 0.0206
_diffrn_reflns_av_sigmaI/netI 0.0209
_diffrn_reflns_limit_h_max 13
_diffrn_reflns_limit_h_min -13
_diffrn_reflns_limit_k_max 13
_diffrn_reflns_limit_k_min -13
_diffrn_reflns_limit_l_max 20
_diffrn_reflns_limit_l_min -20
_diffrn_reflns_number 23541
_diffrn_reflns_theta_full 27.50
_diffrn_reflns_theta_max 27.50
_diffrn_reflns_theta_min 1.31
_exptl_absorpt_coefficient_mu 0.775
_exptl_absorpt_correction_T_max 0.7456
_exptl_absorpt_correction_T_min 0.6861
_exptl_absorpt_correction_type multi-scan
_exptl_absorpt_process_details 'SADABS V2008/1 (Bruker AXS)'
_exptl_crystal_colour brown
_exptl_crystal_density_diffrn 1.194
_exptl_crystal_density_method 'not measured'
_exptl_crystal_description plate
_exptl_crystal_F_000 560
_exptl_crystal_size_max 0.26
_exptl_crystal_size_mid 0.125
_exptl_crystal_size_min 0.066
_refine_diff_density_max 0.403
_refine_diff_density_min -0.300
_refine_diff_density_rms 0.051
_refine_ls_extinction_method none
_refine_ls_goodness_of_fit_ref 1.045
_refine_ls_hydrogen_treatment mixed
_refine_ls_matrix_type full
_refine_ls_number_parameters 334
_refine_ls_number_reflns 6549
_refine_ls_number_restraints 1
_refine_ls_restrained_S_all 1.045
_refine_ls_R_factor_all 0.0331
_refine_ls_R_factor_gt 0.0272
_refine_ls_shift/su_max 0.013
_refine_ls_shift/su_mean 0.000
_refine_ls_structure_factor_coef Fsqd
_refine_ls_weighting_details 'calc w=1/[\s^2^(Fo^2^)+(0.0332P)^2^+0.7313P] where P=(Fo^2^+2Fc^2^)/3'
_refine_ls_weighting_scheme calc
_refine_ls_wR_factor_gt 0.0677
_refine_ls_wR_factor_ref 0.0712
_reflns_number_gt 5807
_reflns_number_total 6549
_reflns_threshold_expression >2\s(I)
_cod_data_source_file c4sc00255e2.cif
_cod_data_source_block sps153
_cod_original_sg_symbol_H-M P-1
_cod_database_code 1514312

loop_
_symmetry_equiv_pos_as_xyz
'x, y, z'
'-x, -y, -z'

loop_
_atom_site_label
_atom_site_type_symbol
_atom_site_fract_x
_atom_site_fract_y
_atom_site_fract_z
_atom_site_U_iso_or_equiv
_atom_site_adp_type
_atom_site_occupancy
_atom_site_symmetry_multiplicity
_atom_site_calc_flag
_atom_site_refinement_flags
_atom_site_disorder_assembly
_atom_site_disorder_group
C1 C -0.08589(17) 0.35683(17) 0.07387(9) 0.0210(3) Uani 1 1 d . . .
H1A H -0.1740 0.3033 0.0263 0.025 Uiso 1 1 calc R . .
H1B H -0.0353 0.4611 0.0671 0.025 Uiso 1 1 calc R . .
C2 C 0.02347(16) 0.29479(15) 0.07059(9) 0.0176(3) Uani 1 1 d . . .
C3 C 0.04824(18) 0.24050(17) -0.00597(10) 0.0239(3) Uani 1 1 d . . .
H3 H -0.0037 0.2433 -0.0594 0.029 Uiso 1 1 calc R . .
C4 C 0.14818(19) 0.18221(18) -0.00500(10) 0.0265(3) Uani 1 1 d . . .
H4 H 0.1672 0.1461 -0.0572 0.032 Uiso 1 1 calc R . .
C5 C 0.22002(17) 0.17784(16) 0.07431(10) 0.0227(3) Uani 1 1 d . . .
H5 H 0.2878 0.1367 0.0769 0.027 Uiso 1 1 calc R . .
C6 C 0.19292(16) 0.23351(15) 0.14973(9) 0.0174(3) Uani 1 1 d . . .
C7 C 0.26627(17) 0.23056(16) 0.23753(9) 0.0210(3) Uani 1 1 d . . .
H7A H 0.3698 0.3142 0.2531 0.025 Uiso 1 1 calc R . .
H7B H 0.2748 0.1391 0.2371 0.025 Uiso 1 1 calc R . .
C8 C -0.20628(17) 0.48749(16) 0.19019(11) 0.0235(3) Uani 1 1 d . . .
H8 H -0.1122 0.5794 0.1884 0.028 Uiso 1 1 calc R . .
C9 C -0.2471(2) 0.50874(19) 0.27899(12) 0.0312(4) Uani 1 1 d . . .
H9A H -0.2434 0.6048 0.2901 0.047 Uiso 1 1 calc R . .
H9B H -0.1742 0.5027 0.3234 0.047 Uiso 1 1 calc R . .
H9C H -0.3497 0.4323 0.2803 0.047 Uiso 1 1 calc R . .
C10 C -0.3263(2) 0.4794(2) 0.11786(12) 0.0340(4) Uani 1 1 d . . .
H10A H -0.4255 0.3994 0.1216 0.051 Uiso 1 1 calc R . .
H10B H -0.2992 0.4618 0.0619 0.051 Uiso 1 1 calc R . .
H10C H -0.3312 0.5720 0.1237 0.051 Uiso 1 1 calc R . .
C11 C -0.33915(18) 0.16986(18) 0.15073(14) 0.0361(4) Uani 1 1 d . . .
H11 H -0.4119 0.1931 0.1147 0.043 Uiso 1 1 calc R . .
C12 C -0.3255(2) 0.0470(2) 0.09886(19) 0.0590(7) Uani 1 1 d . . .
H12A H -0.2468 0.0298 0.1309 0.089 Uiso 1 1 calc R . .
H12B H -0.2978 0.0743 0.0433 0.089 Uiso 1 1 calc R . .
H12C H -0.4230 -0.0423 0.0889 0.089 Uiso 1 1 calc R . .
C13 C -0.4014(3) 0.1222(2) 0.23216(19) 0.0627(7) Uani 1 1 d . . .
H13A H -0.4995 0.0336 0.2165 0.094 Uiso 1 1 calc R . .
H13B H -0.4150 0.2004 0.2633 0.094 Uiso 1 1 calc R . .
H13C H -0.3298 0.1021 0.2691 0.094 Uiso 1 1 calc R . .
C14 C 0.29734(17) 0.32691(17) 0.41661(9) 0.0239(3) Uani 1 1 d . . .
H14 H 0.3719 0.4240 0.4046 0.029 Uiso 1 1 calc R . .
C15 C 0.3897(2) 0.2472(2) 0.43927(11) 0.0355(4) Uani 1 1 d . . .
H15A H 0.4756 0.3093 0.4856 0.053 Uiso 1 1 calc R . .
H15B H 0.4276 0.2256 0.3882 0.053 Uiso 1 1 calc R . .
H15C H 0.3249 0.1557 0.4585 0.053 Uiso 1 1 calc R . .
C16 C 0.2355(2) 0.3604(2) 0.49512(10) 0.0327(4) Uani 1 1 d . . .
H16A H 0.1770 0.2696 0.5170 0.049 Uiso 1 1 calc R . .
H16B H 0.1696 0.4039 0.4784 0.049 Uiso 1 1 calc R . .
H16C H 0.3204 0.4290 0.5403 0.049 Uiso 1 1 calc R . .
C17 C 0.03967(19) 0.04700(17) 0.33404(11) 0.0285(4) Uani 1 1 d . . .
H17 H 0.1110 0.0177 0.3661 0.034 Uiso 1 1 calc R . .
C18 C -0.0845(2) 0.0306(2) 0.38617(13) 0.0455(5) Uani 1 1 d . . .
H18A H -0.1481 0.0694 0.3584 0.068 Uiso 1 1 calc R . .
H18B H -0.0378 0.0848 0.4447 0.068 Uiso 1 1 calc R . .
H18C H -0.1473 -0.0731 0.3888 0.068 Uiso 1 1 calc R . .
C19 C -0.0318(3) -0.0526(2) 0.24682(13) 0.0484(5) Uani 1 1 d . . .
H19A H -0.0960 -0.1527 0.2557 0.073 Uiso 1 1 calc R . .
H19B H 0.0486 -0.0506 0.2161 0.073 Uiso 1 1 calc R . .
H19C H -0.0938 -0.0183 0.2127 0.073 Uiso 1 1 calc R . .
C23 C 0.35628(18) 0.69857(17) 0.23703(10) 0.0258(3) Uani 1 1 d . . .
H23 H 0.3932 0.8056 0.2549 0.031 Uiso 1 1 calc R A 1
N1 N 0.09611(13) 0.29365(12) 0.14926(7) 0.0150(2) Uani 1 1 d . B .
P1 P -0.15078(4) 0.33867(4) 0.17914(3) 0.01837(8) Uani 1 1 d . B .
P2 P 0.14858(4) 0.24141(4) 0.31759(2) 0.01761(8) Uani 1 1 d . B .
Co1 Co 0.05005(2) 0.360681(19) 0.256557(12) 0.01490(6) Uani 1 1 d . . .
P3A P 0.18589(18) 0.59659(9) 0.28536(9) 0.0175(3) Uani 0.667(5) 1 d P B 1
C20A C 0.2520(3) 0.6896(3) 0.40029(18) 0.0263(7) Uani 0.667(5) 1 d P B 1
H20A H 0.3092 0.6437 0.4300 0.032 Uiso 0.667(5) 1 calc PR B 1
C21A C 0.1136(7) 0.6593(8) 0.4452(6) 0.0419(9) Uani 0.667(5) 1 d P B 1
H21A H 0.1488 0.6950 0.5073 0.063 Uiso 0.667(5) 1 calc PR B 1
H21B H 0.0451 0.5539 0.4356 0.063 Uiso 0.667(5) 1 calc PR B 1
H21C H 0.0594 0.7099 0.4212 0.063 Uiso 0.667(5) 1 calc PR B 1
C22A C 0.3617(5) 0.8551(5) 0.4115(3) 0.0419(9) Uani 0.667(5) 1 d P B 1
H22A H 0.3202 0.9000 0.3714 0.063 Uiso 0.667(5) 1 calc PR B 1
H22B H 0.4609 0.8696 0.3993 0.063 Uiso 0.667(5) 1 calc PR B 1
H22C H 0.3736 0.9007 0.4708 0.063 Uiso 0.667(5) 1 calc PR B 1
P3B P 0.2316(4) 0.58403(17) 0.30721(18) 0.0152(6) Uani 0.333(5) 1 d PD B 2
C20B C 0.1916(7) 0.7154(5) 0.3755(3) 0.0230(13) Uani 0.333(5) 1 d P B 2
H20B H 0.1075 0.7247 0.3405 0.028 Uiso 0.333(5) 1 calc PR B 2
C22B C 0.3216(10) 0.8687(10) 0.4042(7) 0.0419(9) Uani 0.333(5) 1 d P B 2
H22D H 0.2879 0.9274 0.4394 0.063 Uiso 0.333(5) 1 calc PR B 2
H22E H 0.3537 0.9137 0.3534 0.063 Uiso 0.333(5) 1 calc PR B 2
H22F H 0.4071 0.8642 0.4383 0.063 Uiso 0.333(5) 1 calc PR B 2
C21B C 0.1399(16) 0.6642(18) 0.4518(11) 0.0419(9) Uani 0.333(5) 1 d P B 2
H21D H 0.2202 0.6555 0.4886 0.063 Uiso 0.333(5) 1 calc PR B 2
H21E H 0.0496 0.5684 0.4364 0.063 Uiso 0.333(5) 1 calc PR B 2
H21F H 0.1140 0.7336 0.4831 0.063 Uiso 0.333(5) 1 calc PR B 2
C24B C 0.4865(3) 0.6609(3) 0.2702(2) 0.0362(7) Uani 0.683(4) 1 d P B 1
H24A H 0.4541 0.5573 0.2502 0.054 Uiso 0.683(4) 1 calc PR B 1
H24B H 0.5085 0.6805 0.3334 0.054 Uiso 0.683(4) 1 calc PR B 1
H24C H 0.5782 0.7212 0.2477 0.054 Uiso 0.683(4) 1 calc PR B 1
C25B C 0.3179(4) 0.6638(4) 0.14024(19) 0.0655(14) Uani 0.683(4) 1 d P B 1
H25A H 0.4069 0.7248 0.1159 0.098 Uiso 0.683(4) 1 calc PR B 1
H25B H 0.2336 0.6835 0.1201 0.098 Uiso 0.683(4) 1 calc PR B 1
H25C H 0.2882 0.5605 0.1216 0.098 Uiso 0.683(4) 1 calc PR B 1
C25A C 0.2516(6) 0.7442(6) 0.1721(3) 0.0280(13) Uani 0.317(4) 1 d P B 2
H25D H 0.3128 0.8038 0.1329 0.042 Uiso 0.317(4) 1 calc PR B 2
H25E H 0.2137 0.8004 0.2059 0.042 Uiso 0.317(4) 1 calc PR B 2
H25F H 0.1655 0.6556 0.1385 0.042 Uiso 0.317(4) 1 calc PR B 2
C24A C 0.4246(7) 0.6268(6) 0.1861(5) 0.0407(18) Uani 0.317(4) 1 d P B 2
H24D H 0.3443 0.5424 0.1461 0.061 Uiso 0.317(4) 1 calc PR B 2
H24E H 0.4824 0.5939 0.2248 0.061 Uiso 0.317(4) 1 calc PR B 2
H24F H 0.4928 0.6961 0.1534 0.061 Uiso 0.317(4) 1 calc PR B 2
H1P H 0.118(4) 0.683(4) 0.262(2) 0.049 Uiso 0.667(5) 1 d P B 1
H2P H 0.353(5) 0.598(7) 0.368(3) 0.049 Uiso 0.333(5) 1 d PD B 2
H1 H -0.012(2) 0.371(2) 0.3334(14) 0.049 Uiso 1 1 d . . .

loop_
_atom_site_aniso_label
_atom_site_aniso_U_11
_atom_site_aniso_U_22
_atom_site_aniso_U_33
_atom_site_aniso_U_23
_atom_site_aniso_U_13
_atom_site_aniso_U_12
C1 0.0201(7) 0.0239(7) 0.0182(7) 0.0033(6) 0.0002(6) 0.0102(6)
C2 0.0170(7) 0.0159(6) 0.0167(7) 0.0036(5) 0.0028(5) 0.0048(5)
C3 0.0283(8) 0.0256(8) 0.0144(7) 0.0024(6) 0.0021(6) 0.0101(6)
C4 0.0336(9) 0.0277(8) 0.0180(7) -0.0001(6) 0.0102(6) 0.0136(7)
C5 0.0235(7) 0.0229(7) 0.0238(7) 0.0013(6) 0.0082(6) 0.0123(6)
C6 0.0173(7) 0.0153(6) 0.0180(7) 0.0017(5) 0.0038(5) 0.0062(5)
C7 0.0221(7) 0.0221(7) 0.0207(7) 0.0017(6) 0.0018(6) 0.0127(6)
C8 0.0223(7) 0.0199(7) 0.0343(9) 0.0119(6) 0.0128(6) 0.0118(6)
C9 0.0372(9) 0.0310(9) 0.0386(10) 0.0114(7) 0.0179(8) 0.0236(8)
C10 0.0351(9) 0.0360(9) 0.0425(10) 0.0143(8) 0.0105(8) 0.0243(8)
C11 0.0156(7) 0.0211(8) 0.0699(13) 0.0166(8) 0.0066(8) 0.0055(6)
C12 0.0354(11) 0.0238(10) 0.0925(19) -0.0084(11) 0.0050(11) -0.0034(8)
C13 0.0484(13) 0.0334(11) 0.114(2) 0.0348(13) 0.0517(14) 0.0131(10)
C14 0.0223(7) 0.0250(7) 0.0160(7) 0.0015(6) -0.0021(6) 0.0054(6)
C15 0.0334(9) 0.0436(10) 0.0262(9) 0.0016(7) -0.0075(7) 0.0188(8)
C16 0.0332(9) 0.0394(10) 0.0162(7) -0.0010(7) -0.0006(6) 0.0112(8)
C17 0.0302(8) 0.0199(7) 0.0264(8) 0.0095(6) -0.0039(7) 0.0048(6)
C18 0.0411(11) 0.0360(10) 0.0419(11) 0.0171(9) 0.0108(9) 0.0000(9)
C19 0.0617(14) 0.0185(8) 0.0400(11) -0.0006(8) 0.0032(10) -0.0006(8)
C23 0.0227(8) 0.0179(7) 0.0259(8) 0.0057(6) 0.0027(6) 0.0000(6)
N1 0.0142(5) 0.0128(5) 0.0147(5) 0.0017(4) 0.0028(4) 0.0034(4)
P1 0.01551(17) 0.01546(17) 0.02552(19) 0.00740(14) 0.00826(14) 0.00659(14)
P2 0.01890(18) 0.01607(17) 0.01350(17) 0.00222(13) 0.00049(13) 0.00497(14)
Co1 0.01661(10) 0.01259(9) 0.01390(10) 0.00158(7) 0.00521(7) 0.00496(7)
P3A 0.0148(4) 0.0128(3) 0.0220(4) 0.0010(3) -0.0032(4) 0.0059(3)
C20A 0.0222(13) 0.0225(12) 0.0283(13) -0.0098(10) -0.0027(11) 0.0094(11)
C21A 0.030(2) 0.0309(8) 0.0480(13) -0.0192(7) 0.0096(14) 0.0040(11)
C22A 0.030(2) 0.0309(8) 0.0480(13) -0.0192(7) 0.0096(14) 0.0040(11)
P3B 0.0146(9) 0.0130(6) 0.0166(8) 0.0018(5) 0.0010(7) 0.0057(5)
C20B 0.028(3) 0.014(2) 0.025(3) 0.0001(18) 0.003(2) 0.009(2)
C22B 0.030(2) 0.0309(8) 0.0480(13) -0.0192(7) 0.0096(14) 0.0040(11)
C21B 0.030(2) 0.0309(8) 0.0480(13) -0.0192(7) 0.0096(14) 0.0040(11)
C24B 0.0263(13) 0.0288(13) 0.0557(19) 0.0135(12) 0.0196(12) 0.0106(11)
C25B 0.058(2) 0.053(2) 0.0276(15) 0.0156(14) 0.0035(14) -0.0246(17)
C25A 0.023(3) 0.027(3) 0.024(3) 0.007(2) 0.003(2) 0.003(2)
C24A 0.038(3) 0.028(3) 0.061(4) 0.016(3) 0.034(3) 0.013(3)

loop_
_atom_type_symbol
_atom_type_description
_atom_type_scat_dispersion_real
_atom_type_scat_dispersion_imag
_atom_type_scat_source
C C 0.0033 0.0016 'International Tables Vol C Tables 4.2.6.8 and 6.1.1.4'
N N 0.0061 0.0033 'International Tables Vol C Tables 4.2.6.8 and 6.1.1.4'
P P 0.1023 0.0942 'International Tables Vol C Tables 4.2.6.8 and 6.1.1.4'
Co Co 0.3494 0.9721 'International Tables Vol C Tables 4.2.6.8 and 6.1.1.4'
H H 0.0000 0.0000 'International Tables Vol C Tables 4.2.6.8 and 6.1.1.4'

loop_
_geom_angle_atom_site_label_1
_geom_angle_atom_site_label_2
_geom_angle_atom_site_label_3
_geom_angle
C2 C1 P1 108.61(10)
N1 C2 C3 121.98(13)
N1 C2 C1 115.20(12)
C3 C2 C1 122.82(13)
C4 C3 C2 120.29(14)
C3 C4 C5 118.21(14)
C6 C5 C4 120.00(14)
N1 C6 C5 122.12(13)
N1 C6 C7 115.46(12)
C5 C6 C7 122.41(13)
C6 C7 P2 108.97(10)
C10 C8 C9 111.46(13)
C10 C8 P1 116.46(12)
C9 C8 P1 111.53(10)
C12 C11 C13 110.34(17)
C12 C11 P1 110.85(13)
C13 C11 P1 110.26(16)
C15 C14 C16 110.37(14)
C15 C14 P2 116.05(11)
C16 C14 P2 112.55(11)
C18 C17 C19 109.54(16)
C18 C17 P2 110.49(13)
C19 C17 P2 109.75(11)
C24A C23 C25B 57.8(3)
C24A C23 C24B 52.4(3)
C25B C23 C24B 109.9(2)
C24A C23 C25A 109.3(4)
C25B C23 C25A 51.8(3)
C24B C23 C25A 159.0(2)
C24A C23 P3B 114.6(3)
C25B C23 P3B 122.64(17)
C24B C23 P3B 91.88(19)
C25A C23 P3B 106.6(2)
C24A C23 P3A 123.1(2)
C25B C23 P3A 110.69(16)
C24B C23 P3A 110.50(15)
C25A C23 P3A 87.7(2)
P3B C23 P3A 18.92(8)
C6 N1 C2 117.39(12)
C6 N1 Co1 121.37(9)
C2 N1 Co1 121.05(10)
C1 P1 C8 100.88(7)
C1 P1 C11 102.07(8)
C8 P1 C11 102.63(7)
C1 P1 Co1 99.00(5)
C8 P1 Co1 120.70(5)
C11 P1 Co1 126.55(6)
C7 P2 C14 99.97(7)
C7 P2 C17 103.31(8)
C14 P2 C17 103.18(7)
C7 P2 Co1 99.67(5)
C14 P2 Co1 121.48(5)
C17 P2 Co1 124.56(6)
N1 Co1 P2 86.50(4)
N1 Co1 P1 86.10(4)
P2 Co1 P1 143.509(17)
N1 Co1 P3A 107.51(4)
P2 Co1 P3A 114.96(6)
P1 Co1 P3A 101.34(6)
N1 Co1 P3B 107.82(5)
P2 Co1 P3B 98.96(12)
P1 Co1 P3B 117.32(12)
P3A Co1 P3B 16.00(6)
C23 P3A C20A 101.71(12)
C23 P3A Co1 123.05(7)
C20A P3A Co1 119.54(13)
C22A C20A C21A 111.5(3)
C22A C20A P3A 113.9(2)
C21A C20A P3A 110.0(3)
C23 P3B C20B 103.57(19)
C23 P3B Co1 121.45(11)
C20B P3B Co1 120.3(2)
C21B C20B C22B 106.1(7)
C21B C20B P3B 112.8(8)
C22B C20B P3B 116.6(4)

loop_
_geom_bond_atom_site_label_1
_geom_bond_atom_site_label_2
_geom_bond_distance
C1 C2 1.503(2)
C1 P1 1.8514(15)
C2 N1 1.3707(18)
C2 C3 1.384(2)
C3 C4 1.382(2)
C4 C5 1.387(2)
C5 C6 1.385(2)
C6 N1 1.3687(18)
C6 C7 1.504(2)
C7 P2 1.8553(15)
C8 C10 1.528(2)
C8 C9 1.531(2)
C8 P1 1.8633(15)
C11 C12 1.519(3)
C11 C13 1.522(3)
C11 P1 1.8746(17)
C14 C15 1.527(2)
C14 C16 1.529(2)
C14 P2 1.8638(15)
C17 C18 1.525(3)
C17 C19 1.525(2)
C17 P2 1.8740(16)
C23 C24A 1.465(6)
C23 C25B 1.503(3)
C23 C24B 1.571(3)
C23 C25A 1.632(5)
C23 P3B 1.853(2)
C23 P3A 1.8548(18)
N1 Co1 1.9567(12)
P1 Co1 2.1355(5)
P2 Co1 2.1304(4)
Co1 P3A 2.1699(8)
Co1 P3B 2.2021(16)
P3A C20A 1.870(3)
C20A C22A 1.546(5)
C20A C21A 1.549(8)
P3B C20B 1.872(6)
C20B C21B 1.42(2)
C20B C22B 1.516(10)

loop_
_geom_torsion_atom_site_label_1
_geom_torsion_atom_site_label_2
_geom_torsion_atom_site_label_3
_geom_torsion_atom_site_label_4
_geom_torsion
P1 C1 C2 N1 -24.40(15)
P1 C1 C2 C3 154.70(12)
N1 C2 C3 C4 0.3(2)
C1 C2 C3 C4 -178.79(14)
C2 C3 C4 C5 1.0(2)
C3 C4 C5 C6 -1.2(2)
C4 C5 C6 N1 0.1(2)
C4 C5 C6 C7 179.41(14)
N1 C6 C7 P2 22.30(15)
C5 C6 C7 P2 -157.05(12)
C5 C6 N1 C2 1.2(2)
C7 C6 N1 C2 -178.20(12)
C5 C6 N1 Co1 176.21(11)
C7 C6 N1 Co1 -3.15(16)
C3 C2 N1 C6 -1.33(19)
C1 C2 N1 C6 177.78(12)
C3 C2 N1 Co1 -176.40(11)
C1 C2 N1 Co1 2.71(16)
C2 C1 P1 C8 155.65(10)
C2 C1 P1 C11 -98.76(11)
C2 C1 P1 Co1 31.82(10)
C10 C8 P1 C1 57.54(13)
C9 C8 P1 C1 -173.00(12)
C10 C8 P1 C11 -47.60(14)
C9 C8 P1 C11 81.86(13)
C10 C8 P1 Co1 164.95(10)
C9 C8 P1 Co1 -65.58(12)
C12 C11 P1 C1 48.86(17)
C13 C11 P1 C1 171.34(13)
C12 C11 P1 C8 153.08(16)
C13 C11 P1 C8 -84.44(14)
C12 C11 P1 Co1 -62.10(19)
C13 C11 P1 Co1 60.39(15)
C6 C7 P2 C14 -153.19(10)
C6 C7 P2 C17 100.58(11)
C6 C7 P2 Co1 -28.60(10)
C15 C14 P2 C7 -55.43(14)
C16 C14 P2 C7 176.08(12)
C15 C14 P2 C17 50.90(14)
C16 C14 P2 C17 -77.59(13)
C15 C14 P2 Co1 -163.35(11)
C16 C14 P2 Co1 68.15(13)
C18 C17 P2 C7 -169.91(12)
C19 C17 P2 C7 -49.01(15)
C18 C17 P2 C14 86.31(13)
C19 C17 P2 C14 -152.79(14)
C18 C17 P2 Co1 -58.03(14)
C19 C17 P2 Co1 62.86(16)
C6 N1 Co1 P2 -14.21(10)
C2 N1 Co1 P2 160.67(10)
C6 N1 Co1 P1 -158.45(10)
C2 N1 Co1 P1 16.42(10)
C6 N1 Co1 P3A 100.87(12)
C2 N1 Co1 P3A -84.25(12)
C6 N1 Co1 P3B 84.08(16)
C2 N1 Co1 P3B -101.04(16)
C7 P2 Co1 N1 21.42(6)
C14 P2 Co1 N1 129.50(7)
C17 P2 Co1 N1 -92.22(8)
C7 P2 Co1 P1 100.05(6)
C14 P2 Co1 P1 -151.87(6)
C17 P2 Co1 P1 -13.59(8)
C7 P2 Co1 P3A -86.28(6)
C14 P2 Co1 P3A 21.80(7)
C17 P2 Co1 P3A 160.08(7)
C7 P2 Co1 P3B -86.09(6)
C14 P2 Co1 P3B 22.00(7)
C17 P2 Co1 P3B 160.28(8)
C1 P1 Co1 N1 -24.10(6)
C8 P1 Co1 N1 -132.53(7)
C11 P1 Co1 N1 88.29(9)
C1 P1 Co1 P2 -102.86(5)
C8 P1 Co1 P2 148.71(6)
C11 P1 Co1 P2 9.53(9)
C1 P1 Co1 P3A 82.99(5)
C8 P1 Co1 P3A -25.44(6)
C11 P1 Co1 P3A -164.62(9)
C1 P1 Co1 P3B 83.96(7)
C8 P1 Co1 P3B -24.47(7)
C11 P1 Co1 P3B -163.65(9)
C24A C23 P3A C20A 128.1(4)
C25B C23 P3A C20A -167.6(3)
C24B C23 P3A C20A 70.4(2)
C25A C23 P3A C20A -120.2(3)
P3B C23 P3A C20A 59.8(2)
C24A C23 P3A Co1 -9.2(4)
C25B C23 P3A Co1 55.0(3)
C24B C23 P3A Co1 -66.93(19)
C25A C23 P3A Co1 102.4(2)
P3B C23 P3A Co1 -77.5(2)
N1 Co1 P3A C23 -18.62(16)
P2 Co1 P3A C23 75.76(14)
P1 Co1 P3A C23 -108.08(13)
P3B Co1 P3A C23 75.1(2)
N1 Co1 P3A C20A -148.95(17)
P2 Co1 P3A C20A -54.57(18)
P1 Co1 P3A C20A 121.59(18)
P3B Co1 P3A C20A -55.3(2)
C23 P3A C20A C22A 34.5(2)
Co1 P3A C20A C22A 173.7(2)
C23 P3A C20A C21A 160.5(4)
Co1 P3A C20A C21A -60.2(5)
C24A C23 P3B C20B 170.7(4)
C25B C23 P3B C20B -123.1(4)
C24B C23 P3B C20B 121.7(3)
C25A C23 P3B C20B -68.3(4)
P3A C23 P3B C20B -68.2(4)
C24A C23 P3B Co1 -50.2(4)
C25B C23 P3B Co1 16.0(4)
C24B C23 P3B Co1 -99.1(2)
C25A C23 P3B Co1 70.9(3)
P3A C23 P3B Co1 70.9(3)
N1 Co1 P3B C23 19.6(3)
P2 Co1 P3B C23 108.8(2)
P1 Co1 P3B C23 -75.3(2)
P3A Co1 P3B C23 -71.9(3)
N1 Co1 P3B C20B 152.1(3)
P2 Co1 P3B C20B -118.7(4)
P1 Co1 P3B C20B 57.2(4)
P3A Co1 P3B C20B 60.7(4)
C23 P3B C20B C21B -160.8(7)
Co1 P3B C20B C21B 59.5(8)
C23 P3B C20B C22B -37.7(7)
Co1 P3B C20B C22B -177.4(5)
